data_4104177
loop_
_publ_author_name
'Jonathan Clayden'
'Stephen P. Fletcher'
'Joseph J. W. McDouall'
'Stephen J. M. Rowbottom'

_publ_section_title
;
 Controlling Axial Conformation in 2-Arylpyridines and
 1-Arylisoquinolines: Application to the Asymmetric Synthesis of QUINAP by
 Dynamic Thermodynamic Resolution
;
_journal_name_full 'Journal of the American Chemical Society'
_journal_page_first 5331
_journal_page_last 5343
_journal_paper_doi 10.1021/ja900722q
_journal_volume 131
_journal_year 2009
_chemical_formula_sum 'C26 H19 N O S'
_chemical_formula_weight 393.48
_space_group_IT_number 1
_symmetry_cell_setting triclinic
_symmetry_space_group_name_Hall 'P 1'
_symmetry_space_group_name_H-M 'P 1'
_atom_sites_solution_hydrogens geom
_atom_sites_solution_primary direct
_atom_sites_solution_secondary difmap
_audit_creation_method SHELXL-97
_cell_angle_alpha 103.159(3)
_cell_angle_beta 95.365(2)
_cell_angle_gamma 106.548(2)
_cell_formula_units_Z 4
_cell_length_a 10.5676(18)
_cell_length_b 13.375(2)
_cell_length_c 15.023(3)
_cell_measurement_reflns_used 951
_cell_measurement_temperature 100(2)
_cell_measurement_theta_max 26.28
_cell_measurement_theta_min 2.55
_cell_volume 1953.3(6)
_computing_cell_refinement 'Bruker SMART'
_computing_data_collection 'Bruker SMART'
_computing_data_reduction 'Bruker SAINT'
_computing_molecular_graphics 'Bruker SHELXTL'
_computing_publication_material 'Bruker SHELXTL'
_computing_structure_refinement 'SHELXL-97 (Sheldrick, 1997)'
_computing_structure_solution 'SHELXS-97 (Sheldrick, 1990)'
_diffrn_ambient_temperature 100(2)
_diffrn_measured_fraction_theta_full 0.980
_diffrn_measured_fraction_theta_max 0.980
_diffrn_measurement_device_type 'CCD area detector'
_diffrn_measurement_method 'phi and omega scans'
_diffrn_radiation_monochromator graphite
_diffrn_radiation_source 'fine-focus sealed tube'
_diffrn_radiation_type MoK\a
_diffrn_radiation_wavelength 0.71073
_diffrn_reflns_av_R_equivalents 0.0137
_diffrn_reflns_av_sigmaI/netI 0.0315
_diffrn_reflns_limit_h_max 12
_diffrn_reflns_limit_h_min -13
_diffrn_reflns_limit_k_max 16
_diffrn_reflns_limit_k_min -16
_diffrn_reflns_limit_l_max 18
_diffrn_reflns_limit_l_min -18
_diffrn_reflns_number 15602
_diffrn_reflns_theta_full 26.38
_diffrn_reflns_theta_max 26.38
_diffrn_reflns_theta_min 1.65
_exptl_absorpt_coefficient_mu 0.183
_exptl_absorpt_correction_T_max 1.000
_exptl_absorpt_correction_T_min 0.937
_exptl_absorpt_correction_type multi-scan
_exptl_absorpt_process_details SADABS
_exptl_crystal_colour colourless
_exptl_crystal_density_diffrn 1.338
_exptl_crystal_density_method 'not measured'
_exptl_crystal_description irregular
_exptl_crystal_F_000 824
_exptl_crystal_size_max 0.40
_exptl_crystal_size_mid 0.30
_exptl_crystal_size_min 0.30
_refine_diff_density_max 0.380
_refine_diff_density_min -0.183
_refine_diff_density_rms 0.041
_refine_ls_abs_structure_details 'Flack H D (1983), Acta Cryst. A39, 876-881'
_refine_ls_abs_structure_Flack 0.05(3)
_refine_ls_extinction_method none
_refine_ls_goodness_of_fit_ref 1.047
_refine_ls_hydrogen_treatment constr
_refine_ls_matrix_type full
_refine_ls_number_parameters 1049
_refine_ls_number_reflns 13884
_refine_ls_number_restraints 3
_refine_ls_restrained_S_all 1.047
_refine_ls_R_factor_all 0.0322
_refine_ls_R_factor_gt 0.0316
_refine_ls_shift/su_max 0.005
_refine_ls_shift/su_mean 0.000
_refine_ls_structure_factor_coef Fsqd
_refine_ls_weighting_details 'calc w=1/[\s^2^(Fo^2^)+(0.0427P)^2^+0.4464P] where P=(Fo^2^+2Fc^2^)/3'
_refine_ls_weighting_scheme calc
_refine_ls_wR_factor_gt 0.0795
_refine_ls_wR_factor_ref 0.0800
_reflns_number_gt 13644
_reflns_number_total 13884
_reflns_threshold_expression >2sigma(I)
_cod_data_source_file ja900722q_si_001.cif
_cod_data_source_block z:\s2797\work\s2797abs
_cod_original_sg_symbol_H-M P1
_cod_database_code 4104177

loop_
_symmetry_equiv_pos_as_xyz
'x, y, z'

loop_
_atom_site_label
_atom_site_type_symbol
_atom_site_fract_x
_atom_site_fract_y
_atom_site_fract_z
_atom_site_U_iso_or_equiv
_atom_site_adp_type
_atom_site_occupancy
_atom_site_symmetry_multiplicity
_atom_site_calc_flag
_atom_site_refinement_flags
S1 S 0.41529(4) 0.85197(4) 0.67128(3) 0.01992(10) Uani 1 1 d .
O1 O 0.37779(14) 0.77020(12) 0.57915(10) 0.0279(3) Uani 1 1 d .
N1 N 0.27025(16) 0.83159(13) 0.86182(12) 0.0217(3) Uani 1 1 d .
C1 C 0.49417(18) 0.79498(15) 0.75037(13) 0.0185(4) Uani 1 1 d .
C2 C 0.48712(18) 0.82217(15) 0.84280(14) 0.0184(4) Uani 1 1 d .
C3 C 0.55674(18) 0.77938(15) 0.90350(14) 0.0190(4) Uani 1 1 d .
C4 C 0.55534(19) 0.80347(16) 1.00039(14) 0.0222(4) Uani 1 1 d .
H4 H 0.5040 0.8472 1.0261 0.027 Uiso 1 1 calc R
C5 C 0.6263(2) 0.76494(17) 1.05728(15) 0.0267(4) Uani 1 1 d .
H5 H 0.6247 0.7826 1.1220 0.032 Uiso 1 1 calc R
C6 C 0.7020(2) 0.69894(17) 1.02039(16) 0.0290(5) Uani 1 1 d .
H6 H 0.7541 0.6748 1.0606 0.035 Uiso 1 1 calc R
C7 C 0.7005(2) 0.66974(17) 0.92726(16) 0.0267(4) Uani 1 1 d .
H7 H 0.7484 0.6223 0.9029 0.032 Uiso 1 1 calc R
C8 C 0.62868(19) 0.70897(15) 0.86582(14) 0.0210(4) Uani 1 1 d .
C9 C 0.62607(19) 0.67975(16) 0.76882(15) 0.0237(4) Uani 1 1 d .
H9 H 0.6704 0.6302 0.7431 0.028 Uiso 1 1 calc R
C10 C 0.56105(19) 0.72171(16) 0.71201(14) 0.0215(4) Uani 1 1 d .
H10 H 0.5604 0.7021 0.6471 0.026 Uiso 1 1 calc R
C11 C 0.39957(18) 0.88584(15) 0.88126(13) 0.0177(4) Uani 1 1 d .
C12 C 0.45378(18) 0.99409(15) 0.93920(13) 0.0173(4) Uani 1 1 d .
C13 C 0.59249(19) 1.05390(16) 0.95724(13) 0.0209(4) Uani 1 1 d .
H13 H 0.6540 1.0225 0.9292 0.025 Uiso 1 1 calc R
C14 C 0.6377(2) 1.15651(17) 1.01486(15) 0.0255(4) Uani 1 1 d .
H14 H 0.7304 1.1963 1.0263 0.031 Uiso 1 1 calc R
C15 C 0.5470(2) 1.20380(17) 1.05764(14) 0.0270(4) Uani 1 1 d .
H15 H 0.5798 1.2747 1.0984 0.032 Uiso 1 1 calc R
C16 C 0.4133(2) 1.14907(17) 1.04114(14) 0.0243(4) Uani 1 1 d .
H16 H 0.3537 1.1823 1.0698 0.029 Uiso 1 1 calc R
C17 C 0.3628(2) 1.04286(16) 0.98140(13) 0.0198(4) Uani 1 1 d .
C18 C 0.2255(2) 0.98221(17) 0.96033(14) 0.0227(4) Uani 1 1 d .
H18 H 0.1617 1.0114 0.9875 0.027 Uiso 1 1 calc R
C19 C 0.1853(2) 0.88169(17) 0.90082(14) 0.0226(4) Uani 1 1 d .
H19 H 0.0920 0.8438 0.8854 0.027 Uiso 1 1 calc R
C20 C 0.56520(19) 0.95380(16) 0.66418(13) 0.0196(4) Uani 1 1 d .
C21 C 0.6004(2) 1.05635(16) 0.72370(14) 0.0223(4) Uani 1 1 d .
H21 H 0.5466 1.0731 0.7685 0.027 Uiso 1 1 calc R
C22 C 0.7157(2) 1.13489(16) 0.71734(14) 0.0230(4) Uani 1 1 d .
H22 H 0.7399 1.2057 0.7578 0.028 Uiso 1 1 calc R
C23 C 0.7960(2) 1.11140(17) 0.65265(14) 0.0235(4) Uani 1 1 d .
C24 C 0.7577(2) 1.00740(17) 0.59306(14) 0.0252(4) Uani 1 1 d .
H24 H 0.8117 0.9901 0.5486 0.030 Uiso 1 1 calc R
C25 C 0.6420(2) 0.92875(17) 0.59768(14) 0.0234(4) Uani 1 1 d .
H25 H 0.6156 0.8586 0.5558 0.028 Uiso 1 1 calc R
C26 C 0.9212(2) 1.19580(18) 0.64554(16) 0.0301(5) Uani 1 1 d .
H26A H 0.9067 1.2180 0.5886 0.045 Uiso 1 1 calc R
H26B H 0.9955 1.1656 0.6440 0.045 Uiso 1 1 calc R
H26C H 0.9430 1.2588 0.6994 0.045 Uiso 1 1 calc R
S2 S -0.15496(5) 0.76609(4) 0.28002(3) 0.02269(10) Uani 1 1 d .
O2 O -0.29776(14) 0.76340(14) 0.27200(10) 0.0322(4) Uani 1 1 d .
N2 N 0.03870(17) 0.81799(14) 0.11745(12) 0.0251(4) Uani 1 1 d .
C27 C -0.05762(19) 0.90709(16) 0.30266(13) 0.0206(4) Uani 1 1 d .
C28 C 0.05812(19) 0.93560(16) 0.26686(13) 0.0186(4) Uani 1 1 d .
C29 C 0.1352(2) 1.04770(16) 0.28765(13) 0.0204(4) Uani 1 1 d .
C30 C 0.2555(2) 1.08341(16) 0.25321(14) 0.0238(4) Uani 1 1 d .
H30 H 0.2870 1.0321 0.2147 0.029 Uiso 1 1 calc R
C31 C 0.3272(2) 1.19152(17) 0.27488(15) 0.0272(4) Uani 1 1 d .
H31 H 0.4087 1.2143 0.2522 0.033 Uiso 1 1 calc R
C32 C 0.2804(2) 1.26900(17) 0.33070(15) 0.0298(5) Uani 1 1 d .
H32 H 0.3297 1.3437 0.3446 0.036 Uiso 1 1 calc R
C33 C 0.1650(2) 1.23698(17) 0.36466(14) 0.0274(5) Uani 1 1 d .
H33 H 0.1351 1.2898 0.4028 0.033 Uiso 1 1 calc R
C34 C 0.0886(2) 1.12627(17) 0.34404(13) 0.0226(4) Uani 1 1 d .
C35 C -0.0341(2) 1.09179(18) 0.37661(14) 0.0265(4) Uani 1 1 d .
H35 H -0.0666 1.1441 0.4129 0.032 Uiso 1 1 calc R
C36 C -0.1059(2) 0.98486(18) 0.35654(14) 0.0249(4) Uani 1 1 d .
H36 H -0.1880 0.9627 0.3786 0.030 Uiso 1 1 calc R
C37 C 0.10310(19) 0.85275(15) 0.20361(13) 0.0197(4) Uani 1 1 d .
C38 C 0.20787(19) 0.81704(15) 0.23738(14) 0.0195(4) Uani 1 1 d .
C39 C 0.27125(19) 0.85097(16) 0.33147(14) 0.0230(4) Uani 1 1 d .
H39 H 0.2482 0.9040 0.3747 0.028 Uiso 1 1 calc R
C40 C 0.3653(2) 0.80783(18) 0.36025(17) 0.0300(5) Uani 1 1 d .
H40 H 0.4043 0.8284 0.4239 0.036 Uiso 1 1 calc R
C41 C 0.4048(2) 0.73292(18) 0.29578(18) 0.0339(5) Uani 1 1 d .
H41 H 0.4715 0.7045 0.3163 0.041 Uiso 1 1 calc R
C42 C 0.3489(2) 0.70096(18) 0.20488(18) 0.0326(5) Uani 1 1 d .
H42 H 0.3784 0.6519 0.1622 0.039 Uiso 1 1 calc R
C43 C 0.2469(2) 0.74003(16) 0.17291(15) 0.0256(4) Uani 1 1 d .
C44 C 0.1776(2) 0.70510(18) 0.08105(16) 0.0325(5) Uani 1 1 d .
H44 H 0.2010 0.6546 0.0355 0.039 Uiso 1 1 calc R
C45 C 0.0781(2) 0.74348(17) 0.05790(15) 0.0303(5) Uani 1 1 d .
H45 H 0.0319 0.7169 -0.0043 0.036 Uiso 1 1 calc R
C46 C -0.1106(2) 0.75193(16) 0.39394(13) 0.0205(4) Uani 1 1 d .
C47 C -0.19696(19) 0.75808(16) 0.45677(14) 0.0224(4) Uani 1 1 d .
H47 H -0.2802 0.7687 0.4402 0.027 Uiso 1 1 calc R
C48 C -0.1598(2) 0.74848(16) 0.54491(14) 0.0239(4) Uani 1 1 d .
H48 H -0.2188 0.7523 0.5886 0.029 Uiso 1 1 calc R
C49 C -0.0381(2) 0.73334(15) 0.57038(14) 0.0231(4) Uani 1 1 d .
C50 C 0.0461(2) 0.72591(16) 0.50480(15) 0.0241(4) Uani 1 1 d .
H50 H 0.1298 0.7158 0.5209 0.029 Uiso 1 1 calc R
C51 C 0.0086(2) 0.73320(16) 0.41644(14) 0.0239(4) Uani 1 1 d .
H51 H 0.0648 0.7253 0.3713 0.029 Uiso 1 1 calc R
C52 C 0.0024(2) 0.72469(19) 0.66612(15) 0.0306(5) Uani 1 1 d .
H52A H 0.0087 0.6522 0.6624 0.046 Uiso 1 1 calc R
H52B H -0.0646 0.7373 0.7043 0.046 Uiso 1 1 calc R
H52C H 0.0897 0.7789 0.6941 0.046 Uiso 1 1 calc R
S3 S 1.11660(5) 0.45406(4) 0.17700(3) 0.02516(11) Uani 1 1 d .
O3 O 1.18000(17) 0.45953(13) 0.27119(11) 0.0353(4) Uani 1 1 d .
N3 N 1.27902(17) 0.39322(15) 0.00111(13) 0.0285(4) Uani 1 1 d .
C53 C 1.05465(19) 0.31276(16) 0.11336(14) 0.0224(4) Uani 1 1 d .
C54 C 1.06929(19) 0.28301(16) 0.02195(14) 0.0204(4) Uani 1 1 d .
C55 C 1.01337(19) 0.17083(16) -0.02867(14) 0.0210(4) Uani 1 1 d .
C56 C 1.0169(2) 0.13470(17) -0.12421(14) 0.0236(4) Uani 1 1 d .
H56 H 1.0617 0.1846 -0.1559 0.028 Uiso 1 1 calc R
C57 C 0.9559(2) 0.02794(17) -0.17165(15) 0.0261(4) Uani 1 1 d .
H57 H 0.9565 0.0050 -0.2362 0.031 Uiso 1 1 calc R
C58 C 0.89256(19) -0.04762(17) -0.12512(15) 0.0256(4) Uani 1 1 d .
H58 H 0.8503 -0.1211 -0.1587 0.031 Uiso 1 1 calc R
C59 C 0.89143(19) -0.01616(16) -0.03228(15) 0.0247(4) Uani 1 1 d .
H59 H 0.8510 -0.0683 -0.0013 0.030 Uiso 1 1 calc R
C60 C 0.95025(19) 0.09396(16) 0.01828(14) 0.0210(4) Uani 1 1 d .
C61 C 0.9460(2) 0.12888(17) 0.11382(15) 0.0241(4) Uani 1 1 d .
H61 H 0.9086 0.0771 0.1461 0.029 Uiso 1 1 calc R
C62 C 0.9952(2) 0.23618(17) 0.16041(14) 0.0239(4) Uani 1 1 d .
H62 H 0.9893 0.2590 0.2241 0.029 Uiso 1 1 calc R
C63 C 1.1478(2) 0.36519(16) -0.02244(14) 0.0219(4) Uani 1 1 d .
C64 C 1.0831(2) 0.41038(15) -0.08280(13) 0.0209(4) Uani 1 1 d .
C65 C 0.9426(2) 0.38214(16) -0.10581(13) 0.0219(4) Uani 1 1 d .
H65 H 0.8867 0.3264 -0.0844 0.026 Uiso 1 1 calc R
C66 C 0.8859(2) 0.43431(17) -0.15868(14) 0.0262(4) Uani 1 1 d .
H66 H 0.7912 0.4149 -0.1736 0.031 Uiso 1 1 calc R
C67 C 0.9686(3) 0.51711(18) -0.19099(14) 0.0319(5) Uani 1 1 d .
H67 H 0.9288 0.5539 -0.2267 0.038 Uiso 1 1 calc R
C68 C 1.1040(3) 0.54481(17) -0.17168(15) 0.0316(5) Uani 1 1 d .
H68 H 1.1581 0.6001 -0.1946 0.038 Uiso 1 1 calc R
C69 C 1.1652(2) 0.49183(16) -0.11760(14) 0.0260(4) Uani 1 1 d .
C70 C 1.3052(2) 0.51876(18) -0.09260(16) 0.0328(5) Uani 1 1 d .
H70 H 1.3639 0.5709 -0.1162 0.039 Uiso 1 1 calc R
C71 C 1.3556(2) 0.46968(18) -0.03457(17) 0.0328(5) Uani 1 1 d .
H71 H 1.4502 0.4901 -0.0179 0.039 Uiso 1 1 calc R
C72 C 0.9537(2) 0.46834(16) 0.18852(14) 0.0241(4) Uani 1 1 d .
C73 C 0.9085(3) 0.47081(18) 0.27173(15) 0.0322(5) Uani 1 1 d .
H73 H 0.9631 0.4663 0.3236 0.039 Uiso 1 1 calc R
C74 C 0.7821(3) 0.48006(19) 0.27882(16) 0.0360(5) Uani 1 1 d .
H74 H 0.7518 0.4833 0.3367 0.043 Uiso 1 1 calc R
C75 C 0.6993(2) 0.48467(16) 0.20428(16) 0.0309(5) Uani 1 1 d .
C76 C 0.7484(2) 0.48458(17) 0.12163(16) 0.0287(5) Uani 1 1 d .
H76 H 0.6937 0.4890 0.0697 0.034 Uiso 1 1 calc R
C77 C 0.8753(2) 0.47821(17) 0.11361(14) 0.0262(4) Uani 1 1 d .
H77 H 0.9086 0.4806 0.0573 0.031 Uiso 1 1 calc R
C78 C 0.5599(3) 0.4911(2) 0.2116(2) 0.0442(6) Uani 1 1 d .
H78A H 0.5570 0.5627 0.2080 0.066 Uiso 1 1 calc R
H78B H 0.5371 0.4795 0.2710 0.066 Uiso 1 1 calc R
H78C H 0.4954 0.4353 0.1607 0.066 Uiso 1 1 calc R
S4 S 0.70960(4) 0.37606(4) 0.59589(3) 0.02113(10) Uani 1 1 d .
O4 O 0.83100(14) 0.46514(12) 0.59222(10) 0.0285(3) Uani 1 1 d .
N4 N 0.52747(16) 0.38336(14) 0.76356(11) 0.0226(4) Uani 1 1 d .
C79 C 0.56932(18) 0.42232(15) 0.57012(13) 0.0192(4) Uani 1 1 d .
C80 C 0.45856(19) 0.39574(15) 0.61133(13) 0.0177(4) Uani 1 1 d .
C81 C 0.34775(18) 0.43158(15) 0.58655(13) 0.0179(4) Uani 1 1 d .
C82 C 0.22922(19) 0.40827(16) 0.62623(14) 0.0211(4) Uani 1 1 d .
H82 H 0.2234 0.3705 0.6729 0.025 Uiso 1 1 calc R
C83 C 0.1241(2) 0.43963(16) 0.59781(14) 0.0226(4) Uani 1 1 d .
H83 H 0.0451 0.4225 0.6243 0.027 Uiso 1 1 calc R
C84 C 0.1306(2) 0.49700(16) 0.52976(14) 0.0225(4) Uani 1 1 d .
H84 H 0.0551 0.5161 0.5092 0.027 Uiso 1 1 calc R
C85 C 0.2450(2) 0.52540(15) 0.49311(14) 0.0214(4) Uani 1 1 d .
H85 H 0.2498 0.5665 0.4489 0.026 Uiso 1 1 calc R
C86 C 0.35641(19) 0.49394(15) 0.52065(13) 0.0182(4) Uani 1 1 d .
C87 C 0.4768(2) 0.52313(15) 0.48416(13) 0.0208(4) Uani 1 1 d .
H87 H 0.4845 0.5670 0.4420 0.025 Uiso 1 1 calc R
C88 C 0.58119(19) 0.48908(16) 0.50882(13) 0.0207(4) Uani 1 1 d .
H88 H 0.6619 0.5101 0.4849 0.025 Uiso 1 1 calc R
C89 C 0.45049(18) 0.33228(15) 0.68203(13) 0.0186(4) Uani 1 1 d .
C90 C 0.35916(19) 0.22484(16) 0.66132(13) 0.0189(4) Uani 1 1 d .
C91 C 0.28456(19) 0.16714(16) 0.57220(14) 0.0225(4) Uani 1 1 d .
H91 H 0.2943 0.1996 0.5222 0.027 Uiso 1 1 calc R
C92 C 0.1981(2) 0.06444(17) 0.55761(15) 0.0251(4) Uani 1 1 d .
H92 H 0.1485 0.0260 0.4975 0.030 Uiso 1 1 calc R
C93 C 0.1826(2) 0.01552(17) 0.63163(16) 0.0286(5) Uani 1 1 d .
H93 H 0.1222 -0.0556 0.6208 0.034 Uiso 1 1 calc R
C94 C 0.2531(2) 0.06894(17) 0.71827(15) 0.0264(4) Uani 1 1 d .
H94 H 0.2408 0.0353 0.7675 0.032 Uiso 1 1 calc R
C95 C 0.3444(2) 0.17422(17) 0.73535(14) 0.0219(4) Uani 1 1 d .
C96 C 0.4251(2) 0.23225(17) 0.82241(14) 0.0250(4) Uani 1 1 d .
H96 H 0.4169 0.2022 0.8739 0.030 Uiso 1 1 calc R
C97 C 0.5150(2) 0.33154(18) 0.83200(14) 0.0254(4) Uani 1 1 d .
H97 H 0.5725 0.3668 0.8900 0.031 Uiso 1 1 calc R
C98 C 0.67827(19) 0.27211(16) 0.48926(14) 0.0209(4) Uani 1 1 d .
C99 C 0.5945(2) 0.16927(17) 0.48157(15) 0.0263(4) Uani 1 1 d .
H99 H 0.5537 0.1531 0.5325 0.032 Uiso 1 1 calc R
C100 C 0.5704(2) 0.08995(18) 0.39917(15) 0.0283(5) Uani 1 1 d .
H100 H 0.5128 0.0192 0.3941 0.034 Uiso 1 1 calc R
C101 C 0.6291(2) 0.11180(17) 0.32324(15) 0.0256(4) Uani 1 1 d .
C102 C 0.7148(2) 0.21577(18) 0.33348(15) 0.0273(4) Uani 1 1 d .
H102 H 0.7561 0.2324 0.2828 0.033 Uiso 1 1 calc R
C103 C 0.7411(2) 0.29562(17) 0.41634(15) 0.0249(4) Uani 1 1 d .
H103 H 0.8016 0.3657 0.4229 0.030 Uiso 1 1 calc R
C104 C 0.6000(2) 0.0253(2) 0.23368(16) 0.0351(5) Uani 1 1 d .
H10A H 0.5601 0.0485 0.1837 0.053 Uiso 1 1 calc R
H10B H 0.5374 -0.0418 0.2397 0.053 Uiso 1 1 calc R
H10C H 0.6836 0.0126 0.2192 0.053 Uiso 1 1 calc R

loop_
_atom_site_aniso_label
_atom_site_aniso_U_11
_atom_site_aniso_U_22
_atom_site_aniso_U_33
_atom_site_aniso_U_23
_atom_site_aniso_U_13
_atom_site_aniso_U_12
S1 0.0182(2) 0.0206(2) 0.0194(2) 0.00465(18) 0.00116(18) 0.00502(18)
O1 0.0271(8) 0.0279(8) 0.0204(7) 0.0029(6) -0.0024(6) 0.0008(6)
N1 0.0199(8) 0.0192(8) 0.0245(9) 0.0053(7) 0.0040(7) 0.0044(7)
C1 0.0175(9) 0.0154(9) 0.0205(10) 0.0055(7) -0.0009(7) 0.0026(7)
C2 0.0154(9) 0.0129(9) 0.0231(10) 0.0013(7) 0.0016(7) 0.0019(7)
C3 0.0157(9) 0.0142(9) 0.0240(10) 0.0052(7) 0.0027(7) 0.0001(7)
C4 0.0213(9) 0.0196(10) 0.0246(10) 0.0051(8) 0.0032(8) 0.0057(8)
C5 0.0290(11) 0.0251(11) 0.0241(11) 0.0086(9) 0.0036(9) 0.0045(8)
C6 0.0289(11) 0.0219(11) 0.0362(12) 0.0134(9) -0.0046(9) 0.0068(9)
C7 0.0233(10) 0.0188(10) 0.0383(12) 0.0073(9) 0.0031(9) 0.0079(8)
C8 0.0172(9) 0.0144(9) 0.0287(11) 0.0050(8) 0.0028(8) 0.0018(7)
C9 0.0196(9) 0.0153(9) 0.0327(11) 0.0004(8) 0.0048(8) 0.0046(7)
C10 0.0216(10) 0.0183(10) 0.0204(10) 0.0004(8) 0.0037(8) 0.0035(7)
C11 0.0190(9) 0.0195(10) 0.0167(9) 0.0073(8) 0.0037(7) 0.0072(8)
C12 0.0190(9) 0.0170(9) 0.0166(9) 0.0048(7) 0.0021(7) 0.0069(7)
C13 0.0210(10) 0.0205(10) 0.0206(10) 0.0044(8) 0.0023(8) 0.0070(8)
C14 0.0237(10) 0.0215(10) 0.0273(11) 0.0061(8) -0.0005(8) 0.0030(8)
C15 0.0371(12) 0.0181(10) 0.0223(10) -0.0001(8) 0.0009(9) 0.0089(9)
C16 0.0334(11) 0.0227(11) 0.0204(10) 0.0048(8) 0.0067(8) 0.0146(9)
C17 0.0245(10) 0.0228(10) 0.0158(9) 0.0069(8) 0.0041(8) 0.0115(8)
C18 0.0213(10) 0.0294(11) 0.0228(10) 0.0092(8) 0.0081(8) 0.0129(8)
C19 0.0170(9) 0.0277(11) 0.0253(10) 0.0103(8) 0.0059(8) 0.0072(8)
C20 0.0181(9) 0.0190(10) 0.0203(10) 0.0069(8) 0.0001(7) 0.0033(7)
C21 0.0247(10) 0.0220(10) 0.0213(10) 0.0036(8) 0.0040(8) 0.0109(8)
C22 0.0285(10) 0.0188(10) 0.0199(10) 0.0032(8) 0.0019(8) 0.0068(8)
C23 0.0229(10) 0.0238(11) 0.0249(10) 0.0096(8) 0.0029(8) 0.0069(8)
C24 0.0286(11) 0.0259(11) 0.0230(10) 0.0062(8) 0.0087(8) 0.0105(9)
C25 0.0298(11) 0.0191(10) 0.0198(10) 0.0023(8) 0.0047(8) 0.0075(8)
C26 0.0304(12) 0.0234(11) 0.0354(12) 0.0091(9) 0.0096(9) 0.0046(9)
S2 0.0208(2) 0.0255(3) 0.0181(2) 0.00531(19) 0.00287(18) 0.00224(19)
O2 0.0201(7) 0.0458(10) 0.0274(8) 0.0147(7) -0.0009(6) 0.0030(7)
N2 0.0281(9) 0.0225(9) 0.0208(9) 0.0048(7) 0.0050(7) 0.0026(7)
C27 0.0205(9) 0.0232(10) 0.0180(9) 0.0060(8) -0.0012(7) 0.0077(8)
C28 0.0197(9) 0.0210(10) 0.0148(9) 0.0040(7) 0.0007(7) 0.0074(8)
C29 0.0222(9) 0.0215(10) 0.0182(9) 0.0050(8) -0.0004(7) 0.0093(8)
C30 0.0266(10) 0.0192(10) 0.0239(10) 0.0033(8) 0.0023(8) 0.0072(8)
C31 0.0282(11) 0.0248(11) 0.0265(11) 0.0095(9) 0.0032(9) 0.0037(9)
C32 0.0406(13) 0.0181(10) 0.0244(11) 0.0036(8) -0.0049(9) 0.0047(9)
C33 0.0425(13) 0.0211(11) 0.0190(10) 0.0018(8) 0.0001(9) 0.0152(9)
C34 0.0294(10) 0.0237(10) 0.0162(9) 0.0037(8) -0.0005(8) 0.0135(8)
C35 0.0351(11) 0.0306(12) 0.0199(10) 0.0049(8) 0.0050(8) 0.0214(9)
C36 0.0233(10) 0.0348(12) 0.0215(10) 0.0102(9) 0.0058(8) 0.0139(9)
C37 0.0213(9) 0.0142(9) 0.0200(10) 0.0039(7) 0.0060(8) -0.0001(7)
C38 0.0174(9) 0.0130(9) 0.0268(10) 0.0043(8) 0.0087(8) 0.0019(7)
C39 0.0206(10) 0.0187(10) 0.0277(11) 0.0038(8) 0.0058(8) 0.0045(8)
C40 0.0216(10) 0.0272(11) 0.0392(13) 0.0108(10) 0.0028(9) 0.0040(8)
C41 0.0208(10) 0.0251(11) 0.0601(16) 0.0152(11) 0.0090(10) 0.0101(9)
C42 0.0277(11) 0.0223(11) 0.0498(14) 0.0072(10) 0.0196(10) 0.0089(9)
C43 0.0266(10) 0.0162(10) 0.0320(11) 0.0042(8) 0.0150(9) 0.0020(8)
C44 0.0405(13) 0.0231(11) 0.0304(12) 0.0003(9) 0.0192(10) 0.0056(10)
C45 0.0409(13) 0.0224(11) 0.0188(10) 0.0009(8) 0.0068(9) -0.0004(9)
C46 0.0241(10) 0.0179(10) 0.0168(9) 0.0042(7) 0.0028(8) 0.0028(8)
C47 0.0180(9) 0.0232(10) 0.0253(10) 0.0056(8) 0.0034(8) 0.0060(8)
C48 0.0276(10) 0.0208(10) 0.0236(10) 0.0065(8) 0.0075(8) 0.0064(8)
C49 0.0274(10) 0.0124(9) 0.0246(10) 0.0054(8) 0.0004(8) -0.0002(7)
C50 0.0192(9) 0.0177(10) 0.0328(11) 0.0070(8) -0.0015(8) 0.0036(7)
C51 0.0215(10) 0.0221(10) 0.0280(11) 0.0070(8) 0.0076(8) 0.0052(8)
C52 0.0366(12) 0.0265(11) 0.0255(11) 0.0093(9) -0.0027(9) 0.0058(9)
S3 0.0295(3) 0.0188(2) 0.0225(3) 0.00239(19) 0.0003(2) 0.0042(2)
O3 0.0425(9) 0.0285(9) 0.0267(8) 0.0008(7) -0.0070(7) 0.0078(7)
N3 0.0221(9) 0.0243(9) 0.0342(10) 0.0014(8) 0.0069(7) 0.0041(7)
C53 0.0212(10) 0.0175(10) 0.0260(11) 0.0042(8) -0.0015(8) 0.0051(8)
C54 0.0174(9) 0.0208(10) 0.0236(10) 0.0059(8) 0.0007(8) 0.0080(8)
C55 0.0174(9) 0.0207(10) 0.0261(10) 0.0068(8) 0.0008(8) 0.0081(7)
C56 0.0216(10) 0.0221(10) 0.0272(11) 0.0062(8) 0.0041(8) 0.0074(8)
C57 0.0234(10) 0.0247(11) 0.0273(11) 0.0012(9) 0.0002(8) 0.0088(8)
C58 0.0161(9) 0.0182(10) 0.0368(12) -0.0008(9) 0.0027(8) 0.0037(8)
C59 0.0157(9) 0.0195(10) 0.0387(12) 0.0084(9) 0.0053(8) 0.0044(7)
C60 0.0145(9) 0.0204(10) 0.0295(11) 0.0066(8) 0.0023(8) 0.0079(7)
C61 0.0206(10) 0.0235(11) 0.0309(11) 0.0115(9) 0.0042(8) 0.0075(8)
C62 0.0250(10) 0.0262(11) 0.0203(10) 0.0054(8) 0.0023(8) 0.0086(8)
C63 0.0218(10) 0.0163(9) 0.0229(10) -0.0007(8) 0.0049(8) 0.0032(7)
C64 0.0259(10) 0.0148(9) 0.0180(9) -0.0002(7) 0.0066(8) 0.0032(8)
C65 0.0248(10) 0.0154(9) 0.0213(10) 0.0038(8) 0.0050(8) 0.0005(7)
C66 0.0331(11) 0.0218(10) 0.0207(10) 0.0031(8) 0.0011(8) 0.0070(9)
C67 0.0517(15) 0.0218(11) 0.0204(11) 0.0062(9) 0.0021(10) 0.0095(10)
C68 0.0491(14) 0.0177(10) 0.0226(11) 0.0034(8) 0.0127(10) 0.0016(9)
C69 0.0339(11) 0.0171(10) 0.0199(10) -0.0028(8) 0.0110(8) 0.0011(8)
C70 0.0322(12) 0.0213(11) 0.0364(13) -0.0014(9) 0.0207(10) -0.0021(9)
C71 0.0198(10) 0.0266(12) 0.0428(13) -0.0032(10) 0.0102(10) 0.0013(9)
C72 0.0323(11) 0.0132(9) 0.0243(10) 0.0025(8) 0.0056(8) 0.0052(8)
C73 0.0507(14) 0.0241(11) 0.0246(11) 0.0085(9) 0.0090(10) 0.0136(10)
C74 0.0578(15) 0.0273(12) 0.0316(12) 0.0109(10) 0.0246(11) 0.0188(11)
C75 0.0407(13) 0.0131(10) 0.0400(13) 0.0051(9) 0.0158(10) 0.0087(9)
C76 0.0351(12) 0.0166(10) 0.0308(11) 0.0027(8) 0.0026(9) 0.0063(9)
C77 0.0357(12) 0.0216(10) 0.0210(10) 0.0047(8) 0.0083(9) 0.0081(9)
C78 0.0465(15) 0.0307(13) 0.0611(18) 0.0112(12) 0.0277(13) 0.0159(11)
S4 0.0172(2) 0.0238(2) 0.0221(2) 0.00478(19) 0.00371(18) 0.00696(18)
O4 0.0171(7) 0.0283(8) 0.0337(8) 0.0020(6) 0.0030(6) 0.0027(6)
N4 0.0228(8) 0.0254(9) 0.0199(8) 0.0049(7) 0.0050(7) 0.0083(7)
C79 0.0170(9) 0.0175(9) 0.0211(10) 0.0018(8) 0.0008(7) 0.0055(7)
C80 0.0200(9) 0.0137(9) 0.0158(9) 0.0003(7) 0.0030(7) 0.0029(7)
C81 0.0182(9) 0.0133(9) 0.0179(9) -0.0006(7) 0.0016(7) 0.0024(7)
C82 0.0236(10) 0.0188(10) 0.0217(10) 0.0063(8) 0.0055(8) 0.0064(8)
C83 0.0190(9) 0.0173(10) 0.0288(11) 0.0033(8) 0.0076(8) 0.0029(7)
C84 0.0215(10) 0.0170(10) 0.0277(11) 0.0026(8) 0.0015(8) 0.0074(8)
C85 0.0273(10) 0.0140(9) 0.0214(10) 0.0030(7) 0.0014(8) 0.0065(8)
C86 0.0215(9) 0.0113(9) 0.0175(9) -0.0010(7) 0.0020(7) 0.0027(7)
C87 0.0279(10) 0.0139(9) 0.0191(10) 0.0042(7) 0.0056(8) 0.0036(8)
C88 0.0227(10) 0.0179(10) 0.0197(9) 0.0034(8) 0.0081(8) 0.0038(8)
C89 0.0171(9) 0.0202(10) 0.0204(9) 0.0063(8) 0.0039(7) 0.0079(7)
C90 0.0180(9) 0.0200(10) 0.0221(10) 0.0068(8) 0.0064(7) 0.0093(7)
C91 0.0225(10) 0.0217(10) 0.0256(10) 0.0087(8) 0.0045(8) 0.0085(8)
C92 0.0223(10) 0.0206(10) 0.0300(11) 0.0040(8) 0.0016(8) 0.0058(8)
C93 0.0286(11) 0.0185(10) 0.0408(13) 0.0114(9) 0.0105(9) 0.0063(8)
C94 0.0297(11) 0.0229(11) 0.0355(12) 0.0159(9) 0.0148(9) 0.0126(9)
C95 0.0220(10) 0.0246(10) 0.0258(10) 0.0113(8) 0.0091(8) 0.0124(8)
C96 0.0308(11) 0.0308(11) 0.0212(10) 0.0115(9) 0.0103(8) 0.0163(9)
C97 0.0291(11) 0.0300(11) 0.0180(10) 0.0045(8) 0.0028(8) 0.0125(9)
C98 0.0180(9) 0.0224(10) 0.0246(10) 0.0061(8) 0.0037(8) 0.0099(8)
C99 0.0242(10) 0.0256(11) 0.0291(11) 0.0098(9) 0.0067(9) 0.0050(8)
C100 0.0245(10) 0.0219(11) 0.0351(12) 0.0064(9) 0.0028(9) 0.0037(8)
C101 0.0245(10) 0.0263(11) 0.0291(11) 0.0054(9) 0.0031(8) 0.0148(9)
C102 0.0283(11) 0.0295(12) 0.0280(11) 0.0102(9) 0.0100(9) 0.0114(9)
C103 0.0250(10) 0.0206(10) 0.0309(11) 0.0073(8) 0.0097(8) 0.0081(8)
C104 0.0362(13) 0.0310(13) 0.0345(13) 0.0009(10) 0.0017(10) 0.0124(10)

loop_
_atom_type_symbol
_atom_type_description
_atom_type_scat_dispersion_real
_atom_type_scat_dispersion_imag
_atom_type_scat_source
C C 0.0033 0.0016 'International Tables Vol C Tables 4.2.6.8 and 6.1.1.4'
H H 0.0000 0.0000 'International Tables Vol C Tables 4.2.6.8 and 6.1.1.4'
N N 0.0061 0.0033 'International Tables Vol C Tables 4.2.6.8 and 6.1.1.4'
O O 0.0106 0.0060 'International Tables Vol C Tables 4.2.6.8 and 6.1.1.4'
S S 0.1246 0.1234 'International Tables Vol C Tables 4.2.6.8 and 6.1.1.4'

loop_
_geom_angle_atom_site_label_1
_geom_angle_atom_site_label_2
_geom_angle_atom_site_label_3
_geom_angle
O1 S1 C20 105.50(9)
O1 S1 C1 106.33(9)
C20 S1 C1 96.66(9)
C11 N1 C19 117.67(18)
C2 C1 C10 122.52(17)
C2 C1 S1 120.34(15)
C10 C1 S1 117.13(14)
C1 C2 C3 118.37(17)
C1 C2 C11 122.57(17)
C3 C2 C11 118.80(17)
C4 C3 C8 118.42(18)
C4 C3 C2 122.27(18)
C8 C3 C2 119.31(18)
C5 C4 C3 121.21(19)
C5 C4 H4 119.4
C3 C4 H4 119.4
C4 C5 C6 120.2(2)
C4 C5 H5 119.9
C6 C5 H5 119.9
C7 C6 C5 120.23(19)
C7 C6 H6 119.9
C5 C6 H6 119.9
C6 C7 C8 121.1(2)
C6 C7 H7 119.4
C8 C7 H7 119.4
C9 C8 C7 122.02(19)
C9 C8 C3 119.34(18)
C7 C8 C3 118.65(19)
C10 C9 C8 120.85(18)
C10 C9 H9 119.6
C8 C9 H9 119.6
C9 C10 C1 119.47(18)
C9 C10 H10 120.3
C1 C10 H10 120.3
N1 C11 C12 123.40(17)
N1 C11 C2 114.48(17)
C12 C11 C2 122.00(17)
C13 C12 C17 119.13(18)
C13 C12 C11 123.36(17)
C17 C12 C11 117.50(17)
C14 C13 C12 120.21(18)
C14 C13 H13 119.9
C12 C13 H13 119.9
C13 C14 C15 120.3(2)
C13 C14 H14 119.8
C15 C14 H14 119.8
C16 C15 C14 120.9(2)
C16 C15 H15 119.5
C14 C15 H15 119.5
C15 C16 C17 120.30(19)
C15 C16 H16 119.9
C17 C16 H16 119.9
C18 C17 C16 123.24(18)
C18 C17 C12 117.66(18)
C16 C17 C12 119.10(18)
C19 C18 C17 119.39(18)
C19 C18 H18 120.3
C17 C18 H18 120.3
C18 C19 N1 124.26(18)
C18 C19 H19 117.9
N1 C19 H19 117.9
C21 C20 C25 120.95(18)
C21 C20 S1 119.55(15)
C25 C20 S1 119.49(15)
C20 C21 C22 119.27(18)
C20 C21 H21 120.4
C22 C21 H21 120.4
C23 C22 C21 121.00(19)
C23 C22 H22 119.5
C21 C22 H22 119.5
C22 C23 C24 118.55(19)
C22 C23 C26 121.35(19)
C24 C23 C26 120.10(19)
C25 C24 C23 121.08(19)
C25 C24 H24 119.5
C23 C24 H24 119.5
C24 C25 C20 119.13(19)
C24 C25 H25 120.4
C20 C25 H25 120.4
C23 C26 H26A 109.5
C23 C26 H26B 109.5
H26A C26 H26B 109.5
C23 C26 H26C 109.5
H26A C26 H26C 109.5
H26B C26 H26C 109.5
O2 S2 C46 105.76(9)
O2 S2 C27 105.61(9)
C46 S2 C27 96.87(9)
C37 N2 C45 116.57(19)
C28 C27 C36 122.16(19)
C28 C27 S2 120.00(15)
C36 C27 S2 117.83(15)
C27 C28 C29 118.94(18)
C27 C28 C37 121.69(17)
C29 C28 C37 119.33(17)
C30 C29 C34 118.70(18)
C30 C29 C28 122.25(18)
C34 C29 C28 119.04(18)
C31 C30 C29 120.7(2)
C31 C30 H30 119.6
C29 C30 H30 119.6
C30 C31 C32 120.3(2)
C30 C31 H31 119.8
C32 C31 H31 119.8
C33 C32 C31 120.3(2)
C33 C32 H32 119.9
C31 C32 H32 119.9
C32 C33 C34 121.03(19)
C32 C33 H33 119.5
C34 C33 H33 119.5
C33 C34 C35 121.74(19)
C33 C34 C29 118.99(19)
C35 C34 C29 119.26(19)
C36 C35 C34 120.96(19)
C36 C35 H35 119.5
C34 C35 H35 119.5
C35 C36 C27 119.58(19)
C35 C36 H36 120.2
C27 C36 H36 120.2
N2 C37 C38 124.31(18)
N2 C37 C28 115.07(18)
C38 C37 C28 120.62(17)
C39 C38 C37 123.56(17)
C39 C38 C43 118.99(18)
C37 C38 C43 117.42(18)
C40 C39 C38 120.35(19)
C40 C39 H39 119.8
C38 C39 H39 119.8
C39 C40 C41 120.3(2)
C39 C40 H40 119.9
C41 C40 H40 119.9
C42 C41 C40 120.9(2)
C42 C41 H41 119.6
C40 C41 H41 119.6
C41 C42 C43 120.6(2)
C41 C42 H42 119.7
C43 C42 H42 119.7
C44 C43 C42 124.0(2)
C44 C43 C38 117.2(2)
C42 C43 C38 118.8(2)
C45 C44 C43 119.84(19)
C45 C44 H44 120.1
C43 C44 H44 120.1
C44 C45 N2 124.7(2)
C44 C45 H45 117.7
N2 C45 H45 117.7
C47 C46 C51 121.06(18)
C47 C46 S2 119.62(16)
C51 C46 S2 119.32(15)
C46 C47 C48 118.67(18)
C46 C47 H47 120.7
C48 C47 H47 120.7
C47 C48 C49 121.38(19)
C47 C48 H48 119.3
C49 C48 H48 119.3
C48 C49 C50 118.53(18)
C48 C49 C52 121.16(19)
C50 C49 C52 120.32(19)
C51 C50 C49 120.40(19)
C51 C50 H50 119.8
C49 C50 H50 119.8
C46 C51 C50 119.89(19)
C46 C51 H51 120.1
C50 C51 H51 120.1
C49 C52 H52A 109.5
C49 C52 H52B 109.5
H52A C52 H52B 109.5
C49 C52 H52C 109.5
H52A C52 H52C 109.5
H52B C52 H52C 109.5
O3 S3 C72 106.08(10)
O3 S3 C53 106.98(9)
C72 S3 C53 95.59(9)
C63 N3 C71 117.6(2)
C54 C53 C62 122.17(18)
C54 C53 S3 119.49(15)
C62 C53 S3 118.33(16)
C53 C54 C55 118.54(18)
C53 C54 C63 120.56(17)
C55 C54 C63 120.83(17)
C56 C55 C60 118.85(18)
C56 C55 C54 122.02(18)
C60 C55 C54 119.12(18)
C57 C56 C55 120.5(2)
C57 C56 H56 119.7
C55 C56 H56 119.7
C56 C57 C58 120.4(2)
C56 C57 H57 119.8
C58 C57 H57 119.8
C59 C58 C57 120.55(19)
C59 C58 H58 119.7
C57 C58 H58 119.7
C58 C59 C60 120.47(19)
C58 C59 H59 119.8
C60 C59 H59 119.8
C61 C60 C59 121.37(19)
C61 C60 C55 119.49(18)
C59 C60 C55 119.14(19)
C62 C61 C60 120.84(19)
C62 C61 H61 119.6
C60 C61 H61 119.6
C61 C62 C53 119.65(19)
C61 C62 H62 120.2
C53 C62 H62 120.2
N3 C63 C64 123.62(19)
N3 C63 C54 114.80(18)
C64 C63 C54 121.56(17)
C65 C64 C69 118.89(19)
C65 C64 C63 123.36(18)
C69 C64 C63 117.68(19)
C66 C65 C64 120.72(19)
C66 C65 H65 119.6
C64 C65 H65 119.6
C65 C66 C67 119.9(2)
C65 C66 H66 120.1
C67 C66 H66 120.1
C68 C67 C66 120.9(2)
C68 C67 H67 119.5
C66 C67 H67 119.5
C67 C68 C69 120.4(2)
C67 C68 H68 119.8
C69 C68 H68 119.8
C70 C69 C68 123.3(2)
C70 C69 C64 117.4(2)
C68 C69 C64 119.2(2)
C71 C70 C69 119.6(2)
C71 C70 H70 120.2
C69 C70 H70 120.2
N3 C71 C70 124.0(2)
N3 C71 H71 118.0
C70 C71 H71 118.0
C73 C72 C77 120.3(2)
C73 C72 S3 119.95(17)
C77 C72 S3 119.71(16)
C72 C73 C74 119.1(2)
C72 C73 H73 120.4
C74 C73 H73 120.4
C75 C74 C73 121.9(2)
C75 C74 H74 119.1
C73 C74 H74 119.1
C74 C75 C76 117.9(2)
C74 C75 C78 121.6(2)
C76 C75 C78 120.5(2)
C77 C76 C75 121.2(2)
C77 C76 H76 119.4
C75 C76 H76 119.4
C76 C77 C72 119.4(2)
C76 C77 H77 120.3
C72 C77 H77 120.3
C75 C78 H78A 109.5
C75 C78 H78B 109.5
H78A C78 H78B 109.5
C75 C78 H78C 109.5
H78A C78 H78C 109.5
H78B C78 H78C 109.5
O4 S4 C98 106.51(9)
O4 S4 C79 105.35(9)
C98 S4 C79 97.24(9)
C89 N4 C97 117.67(18)
C80 C79 C88 122.25(18)
C80 C79 S4 120.54(15)
C88 C79 S4 117.17(14)
C79 C80 C81 118.56(18)
C79 C80 C89 122.23(18)
C81 C80 C89 119.20(16)
C82 C81 C86 118.36(17)
C82 C81 C80 122.36(18)
C86 C81 C80 119.27(17)
C83 C82 C81 120.49(18)
C83 C82 H82 119.8
C81 C82 H82 119.8
C82 C83 C84 121.00(18)
C82 C83 H83 119.5
C84 C83 H83 119.5
C85 C84 C83 120.29(19)
C85 C84 H84 119.9
C83 C84 H84 119.9
C84 C85 C86 120.38(18)
C84 C85 H85 119.8
C86 C85 H85 119.8
C85 C86 C87 121.49(18)
C85 C86 C81 119.35(17)
C87 C86 C81 119.16(17)
C88 C87 C86 120.77(18)
C88 C87 H87 119.6
C86 C87 H87 119.6
C87 C88 C79 119.81(18)
C87 C88 H88 120.1
C79 C88 H88 120.1
N4 C89 C90 123.57(18)
N4 C89 C80 115.94(17)
C90 C89 C80 120.43(16)
C91 C90 C95 119.05(18)
C91 C90 C89 123.52(17)
C95 C90 C89 117.43(17)
C92 C91 C90 120.29(19)
C92 C91 H91 119.9
C90 C91 H91 119.9
C91 C92 C93 120.3(2)
C91 C92 H92 119.9
C93 C92 H92 119.9
C94 C93 C92 120.8(2)
C94 C93 H93 119.6
C92 C93 H93 119.6
C93 C94 C95 120.29(19)
C93 C94 H94 119.9
C95 C94 H94 119.9
C96 C95 C94 123.25(19)
C96 C95 C90 117.51(18)
C94 C95 C90 119.22(19)
C97 C96 C95 119.55(19)
C97 C96 H96 120.2
C95 C96 H96 120.2
N4 C97 C96 124.05(19)
N4 C97 H97 118.0
C96 C97 H97 118.0
C99 C98 C103 120.63(19)
C99 C98 S4 119.88(16)
C103 C98 S4 119.47(16)
C98 C99 C100 119.5(2)
C98 C99 H99 120.2
C100 C99 H99 120.2
C99 C100 C101 121.3(2)
C99 C100 H100 119.3
C101 C100 H100 119.3
C102 C101 C100 117.91(19)
C102 C101 C104 121.4(2)
C100 C101 C104 120.7(2)
C103 C102 C101 121.2(2)
C103 C102 H102 119.4
C101 C102 H102 119.4
C98 C103 C102 119.4(2)
C98 C103 H103 120.3
C102 C103 H103 120.3
C101 C104 H10A 109.5
C101 C104 H10B 109.5
H10A C104 H10B 109.5
C101 C104 H10C 109.5
H10A C104 H10C 109.5
H10B C104 H10C 109.5

loop_
_geom_bond_atom_site_label_1
_geom_bond_atom_site_label_2
_geom_bond_distance
S1 O1 1.4934(15)
S1 C20 1.801(2)
S1 C1 1.8101(19)
N1 C11 1.320(2)
N1 C19 1.364(3)
C1 C2 1.368(3)
C1 C10 1.416(3)
C2 C3 1.433(3)
C2 C11 1.497(3)
C3 C4 1.420(3)
C3 C8 1.425(3)
C4 C5 1.363(3)
C4 H4 0.9500
C5 C6 1.410(3)
C5 H5 0.9500
C6 C7 1.362(3)
C6 H6 0.9500
C7 C8 1.421(3)
C7 H7 0.9500
C8 C9 1.416(3)
C9 C10 1.358(3)
C9 H9 0.9500
C10 H10 0.9500
C11 C12 1.429(3)
C12 C13 1.422(3)
C12 C17 1.427(3)
C13 C14 1.367(3)
C13 H13 0.9500
C14 C15 1.417(3)
C14 H14 0.9500
C15 C16 1.362(3)
C15 H15 0.9500
C16 C17 1.416(3)
C16 H16 0.9500
C17 C18 1.411(3)
C18 C19 1.358(3)
C18 H18 0.9500
C19 H19 0.9500
C20 C21 1.381(3)
C20 C25 1.387(3)
C21 C22 1.391(3)
C21 H21 0.9500
C22 C23 1.389(3)
C22 H22 0.9500
C23 C24 1.395(3)
C23 C26 1.506(3)
C24 C25 1.387(3)
C24 H24 0.9500
C25 H25 0.9500
C26 H26A 0.9800
C26 H26B 0.9800
C26 H26C 0.9800
S2 O2 1.4920(16)
S2 C46 1.798(2)
S2 C27 1.808(2)
N2 C37 1.317(3)
N2 C45 1.366(3)
C27 C28 1.372(3)
C27 C36 1.412(3)
C28 C29 1.433(3)
C28 C37 1.504(3)
C29 C30 1.415(3)
C29 C34 1.426(3)
C30 C31 1.373(3)
C30 H30 0.9500
C31 C32 1.413(3)
C31 H31 0.9500
C32 C33 1.360(3)
C32 H32 0.9500
C33 C34 1.415(3)
C33 H33 0.9500
C34 C35 1.419(3)
C35 C36 1.362(3)
C35 H35 0.9500
C36 H36 0.9500
C37 C38 1.420(3)
C38 C39 1.418(3)
C38 C43 1.425(3)
C39 C40 1.367(3)
C39 H39 0.9500
C40 C41 1.410(3)
C40 H40 0.9500
C41 C42 1.355(4)
C41 H41 0.9500
C42 C43 1.416(3)
C42 H42 0.9500
C43 C44 1.408(3)
C44 C45 1.345(3)
C44 H44 0.9500
C45 H45 0.9500
C46 C47 1.378(3)
C46 C51 1.379(3)
C47 C48 1.390(3)
C47 H47 0.9500
C48 C49 1.390(3)
C48 H48 0.9500
C49 C50 1.394(3)
C49 C52 1.502(3)
C50 C51 1.383(3)
C50 H50 0.9500
C51 H51 0.9500
C52 H52A 0.9800
C52 H52B 0.9800
C52 H52C 0.9800
S3 O3 1.4848(16)
S3 C72 1.805(2)
S3 C53 1.808(2)
N3 C63 1.319(3)
N3 C71 1.359(3)
C53 C54 1.376(3)
C53 C62 1.411(3)
C54 C55 1.439(3)
C54 C63 1.503(3)
C55 C56 1.414(3)
C55 C60 1.424(3)
C56 C57 1.374(3)
C56 H56 0.9500
C57 C58 1.408(3)
C57 H57 0.9500
C58 C59 1.364(3)
C58 H58 0.9500
C59 C60 1.419(3)
C59 H59 0.9500
C60 C61 1.414(3)
C61 C62 1.367(3)
C61 H61 0.9500
C62 H62 0.9500
C63 C64 1.423(3)
C64 C65 1.412(3)
C64 C69 1.421(3)
C65 C66 1.370(3)
C65 H65 0.9500
C66 C67 1.414(3)
C66 H66 0.9500
C67 C68 1.356(3)
C67 H67 0.9500
C68 C69 1.416(3)
C68 H68 0.9500
C69 C70 1.411(3)
C70 C71 1.359(4)
C70 H70 0.9500
C71 H71 0.9500
C72 C73 1.376(3)
C72 C77 1.388(3)
C73 C74 1.387(4)
C73 H73 0.9500
C74 C75 1.380(4)
C74 H74 0.9500
C75 C76 1.390(3)
C75 C78 1.512(3)
C76 C77 1.383(3)
C76 H76 0.9500
C77 H77 0.9500
C78 H78A 0.9800
C78 H78B 0.9800
C78 H78C 0.9800
S4 O4 1.4969(15)
S4 C98 1.798(2)
S4 C79 1.8040(19)
N4 C89 1.321(3)
N4 C97 1.361(3)
C79 C80 1.371(3)
C79 C88 1.412(3)
C80 C81 1.435(3)
C80 C89 1.497(3)
C81 C82 1.422(3)
C81 C86 1.426(3)
C82 C83 1.360(3)
C82 H82 0.9500
C83 C84 1.407(3)
C83 H83 0.9500
C84 C85 1.366(3)
C84 H84 0.9500
C85 C86 1.416(3)
C85 H85 0.9500
C86 C87 1.420(3)
C87 C88 1.359(3)
C87 H87 0.9500
C88 H88 0.9500
C89 C90 1.430(3)
C90 C91 1.412(3)
C90 C95 1.426(3)
C91 C92 1.371(3)
C91 H91 0.9500
C92 C93 1.413(3)
C92 H92 0.9500
C93 C94 1.361(3)
C93 H93 0.9500
C94 C95 1.412(3)
C94 H94 0.9500
C95 C96 1.412(3)
C96 C97 1.362(3)
C96 H96 0.9500
C97 H97 0.9500
C98 C99 1.380(3)
C98 C103 1.383(3)
C99 C100 1.383(3)
C99 H99 0.9500
C100 C101 1.397(3)
C100 H100 0.9500
C101 C102 1.392(3)
C101 C104 1.502(3)
C102 C103 1.389(3)
C102 H102 0.9500
C103 H103 0.9500
C104 H10A 0.9800
C104 H10B 0.9800
C104 H10C 0.9800

loop_
_geom_torsion_atom_site_label_1
_geom_torsion_atom_site_label_2
_geom_torsion_atom_site_label_3
_geom_torsion_atom_site_label_4
_geom_torsion
O1 S1 C1 C2 -151.03(15)
C20 S1 C1 C2 100.64(16)
O1 S1 C1 C10 28.47(17)
C20 S1 C1 C10 -79.87(16)
C10 C1 C2 C3 3.6(3)
S1 C1 C2 C3 -176.89(13)
C10 C1 C2 C11 -170.43(17)
S1 C1 C2 C11 9.0(3)
C1 C2 C3 C4 179.82(18)
C11 C2 C3 C4 -5.9(3)
C1 C2 C3 C8 -1.0(3)
C11 C2 C3 C8 173.25(16)
C8 C3 C4 C5 3.2(3)
C2 C3 C4 C5 -177.62(18)
C3 C4 C5 C6 -0.7(3)
C4 C5 C6 C7 -2.6(3)
C5 C6 C7 C8 3.1(3)
C6 C7 C8 C9 179.90(19)
C6 C7 C8 C3 -0.4(3)
C4 C3 C8 C9 177.00(17)
C2 C3 C8 C9 -2.2(3)
C4 C3 C8 C7 -2.7(3)
C2 C3 C8 C7 178.15(17)
C7 C8 C9 C10 -177.37(19)
C3 C8 C9 C10 3.0(3)
C8 C9 C10 C1 -0.5(3)
C2 C1 C10 C9 -2.9(3)
S1 C1 C10 C9 177.58(15)
C19 N1 C11 C12 -1.2(3)
C19 N1 C11 C2 174.85(17)
C1 C2 C11 N1 72.6(2)
C3 C2 C11 N1 -101.5(2)
C1 C2 C11 C12 -111.3(2)
C3 C2 C11 C12 74.6(2)
N1 C11 C12 C13 -177.51(18)
C2 C11 C12 C13 6.7(3)
N1 C11 C12 C17 3.3(3)
C2 C11 C12 C17 -172.50(17)
C17 C12 C13 C14 0.5(3)
C11 C12 C13 C14 -178.75(19)
C12 C13 C14 C15 0.5(3)
C13 C14 C15 C16 -1.1(3)
C14 C15 C16 C17 0.7(3)
C15 C16 C17 C18 -179.13(19)
C15 C16 C17 C12 0.2(3)
C13 C12 C17 C18 178.56(17)
C11 C12 C17 C18 -2.2(3)
C13 C12 C17 C16 -0.8(3)
C11 C12 C17 C16 178.43(17)
C16 C17 C18 C19 178.67(19)
C12 C17 C18 C19 -0.7(3)
C17 C18 C19 N1 3.0(3)
C11 N1 C19 C18 -2.0(3)
O1 S1 C20 C21 158.28(15)
C1 S1 C20 C21 -92.69(17)
O1 S1 C20 C25 -20.32(19)
C1 S1 C20 C25 88.72(17)
C25 C20 C21 C22 -0.9(3)
S1 C20 C21 C22 -179.45(15)
C20 C21 C22 C23 -0.5(3)
C21 C22 C23 C24 0.8(3)
C21 C22 C23 C26 -179.76(19)
C22 C23 C24 C25 0.1(3)
C26 C23 C24 C25 -179.3(2)
C23 C24 C25 C20 -1.4(3)
C21 C20 C25 C24 1.8(3)
S1 C20 C25 C24 -179.60(16)
O2 S2 C27 C28 -145.03(15)
C46 S2 C27 C28 106.45(16)
O2 S2 C27 C36 34.13(17)
C46 S2 C27 C36 -74.39(16)
C36 C27 C28 C29 2.4(3)
S2 C27 C28 C29 -178.50(14)
C36 C27 C28 C37 -175.26(17)
S2 C27 C28 C37 3.9(3)
C27 C28 C29 C30 -179.91(18)
C37 C28 C29 C30 -2.2(3)
C27 C28 C29 C34 -0.7(3)
C37 C28 C29 C34 177.02(17)
C34 C29 C30 C31 1.1(3)
C28 C29 C30 C31 -179.70(19)
C29 C30 C31 C32 -1.2(3)
C30 C31 C32 C33 1.1(3)
C31 C32 C33 C34 -0.9(3)
C32 C33 C34 C35 -178.1(2)
C32 C33 C34 C29 0.8(3)
C30 C29 C34 C33 -0.8(3)
C28 C29 C34 C33 179.89(18)
C30 C29 C34 C35 178.02(18)
C28 C29 C34 C35 -1.2(3)
C33 C34 C35 C36 -179.62(19)
C29 C34 C35 C36 1.5(3)
C34 C35 C36 C27 0.1(3)
C28 C27 C36 C35 -2.1(3)
S2 C27 C36 C35 178.74(16)
C45 N2 C37 C38 -0.6(3)
C45 N2 C37 C28 179.32(17)
C27 C28 C37 N2 77.1(2)
C29 C28 C37 N2 -100.5(2)
C27 C28 C37 C38 -102.9(2)
C29 C28 C37 C38 79.4(2)
N2 C37 C38 C39 -176.50(18)
C28 C37 C38 C39 3.5(3)
N2 C37 C38 C43 1.2(3)
C28 C37 C38 C43 -178.75(16)
C37 C38 C39 C40 175.67(19)
C43 C38 C39 C40 -2.0(3)
C38 C39 C40 C41 3.0(3)
C39 C40 C41 C42 -1.2(3)
C40 C41 C42 C43 -1.6(3)
C41 C42 C43 C44 -175.4(2)
C41 C42 C43 C38 2.6(3)
C39 C38 C43 C44 177.39(18)
C37 C38 C43 C44 -0.4(3)
C39 C38 C43 C42 -0.8(3)
C37 C38 C43 C42 -178.56(18)
C42 C43 C44 C45 177.2(2)
C38 C43 C44 C45 -0.8(3)
C43 C44 C45 N2 1.5(3)
C37 N2 C45 C44 -0.8(3)
O2 S2 C46 C47 -9.77(19)
C27 S2 C46 C47 98.63(17)
O2 S2 C46 C51 169.12(16)
C27 S2 C46 C51 -82.48(17)
C51 C46 C47 C48 2.1(3)
S2 C46 C47 C48 -179.08(15)
C46 C47 C48 C49 0.2(3)
C47 C48 C49 C50 -1.1(3)
C47 C48 C49 C52 179.08(19)
C48 C49 C50 C51 -0.2(3)
C52 C49 C50 C51 179.60(19)
C47 C46 C51 C50 -3.4(3)
S2 C46 C51 C50 177.75(15)
C49 C50 C51 C46 2.4(3)
O3 S3 C53 C54 -139.09(16)
C72 S3 C53 C54 112.19(16)
O3 S3 C53 C62 39.53(19)
C72 S3 C53 C62 -69.19(17)
C62 C53 C54 C55 4.5(3)
S3 C53 C54 C55 -176.94(14)
C62 C53 C54 C63 -172.56(19)
S3 C53 C54 C63 6.0(3)
C53 C54 C55 C56 176.04(18)
C63 C54 C55 C56 -6.9(3)
C53 C54 C55 C60 -2.7(3)
C63 C54 C55 C60 174.30(17)
C60 C55 C56 C57 2.5(3)
C54 C55 C56 C57 -176.31(18)
C55 C56 C57 C58 -2.0(3)
C56 C57 C58 C59 -0.4(3)
C57 C58 C59 C60 2.1(3)
C58 C59 C60 C61 177.75(18)
C58 C59 C60 C55 -1.5(3)
C56 C55 C60 C61 179.98(17)
C54 C55 C60 C61 -1.2(3)
C56 C55 C60 C59 -0.8(3)
C54 C55 C60 C59 178.07(17)
C59 C60 C61 C62 -175.63(18)
C55 C60 C61 C62 3.6(3)
C60 C61 C62 C53 -2.0(3)
C54 C53 C62 C61 -2.2(3)
S3 C53 C62 C61 179.26(15)
C71 N3 C63 C64 0.1(3)
C71 N3 C63 C54 -178.08(18)
C53 C54 C63 N3 75.9(2)
C55 C54 C63 N3 -101.1(2)
C53 C54 C63 C64 -102.3(2)
C55 C54 C63 C64 80.7(2)
N3 C63 C64 C65 -178.26(19)
C54 C63 C64 C65 -0.2(3)
N3 C63 C64 C69 -1.4(3)
C54 C63 C64 C69 176.63(17)
C69 C64 C65 C66 -1.8(3)
C63 C64 C65 C66 175.01(19)
C64 C65 C66 C67 0.2(3)
C65 C66 C67 C68 1.1(3)
C66 C67 C68 C69 -0.7(3)
C67 C68 C69 C70 -178.0(2)
C67 C68 C69 C64 -0.8(3)
C65 C64 C69 C70 179.44(18)
C63 C64 C69 C70 2.5(3)
C65 C64 C69 C68 2.1(3)
C63 C64 C69 C68 -174.89(18)
C68 C69 C70 C71 174.9(2)
C64 C69 C70 C71 -2.3(3)
C63 N3 C71 C70 0.1(3)
C69 C70 C71 N3 1.1(3)
O3 S3 C72 C73 -6.12(19)
C53 S3 C72 C73 103.37(18)
O3 S3 C72 C77 173.03(17)
C53 S3 C72 C77 -77.48(18)
C77 C72 C73 C74 1.9(3)
S3 C72 C73 C74 -178.96(17)
C72 C73 C74 C75 1.3(3)
C73 C74 C75 C76 -2.8(3)
C73 C74 C75 C78 178.0(2)
C74 C75 C76 C77 1.1(3)
C78 C75 C76 C77 -179.7(2)
C75 C76 C77 C72 2.0(3)
C73 C72 C77 C76 -3.5(3)
S3 C72 C77 C76 177.32(15)
O4 S4 C79 C80 -145.78(16)
C98 S4 C79 C80 104.83(17)
O4 S4 C79 C88 32.20(17)
C98 S4 C79 C88 -77.19(16)
C88 C79 C80 C81 4.0(3)
S4 C79 C80 C81 -178.11(13)
C88 C79 C80 C89 -175.05(17)
S4 C79 C80 C89 2.8(3)
C79 C80 C81 C82 -179.62(18)
C89 C80 C81 C82 -0.5(3)
C79 C80 C81 C86 -0.4(3)
C89 C80 C81 C86 178.71(16)
C86 C81 C82 C83 3.7(3)
C80 C81 C82 C83 -177.07(18)
C81 C82 C83 C84 -0.9(3)
C82 C83 C84 C85 -2.2(3)
C83 C84 C85 C86 2.4(3)
C84 C85 C86 C87 -179.50(18)
C84 C85 C86 C81 0.5(3)
C82 C81 C86 C85 -3.4(3)
C80 C81 C86 C85 177.29(17)
C82 C81 C86 C87 176.53(17)
C80 C81 C86 C87 -2.7(3)
C85 C86 C87 C88 -177.66(18)
C81 C86 C87 C88 2.4(3)
C86 C87 C88 C79 1.1(3)
C80 C79 C88 C87 -4.5(3)
S4 C79 C88 C87 177.59(15)
C97 N4 C89 C90 -2.3(3)
C97 N4 C89 C80 174.79(17)
C79 C80 C89 N4 70.5(2)
C81 C80 C89 N4 -108.5(2)
C79 C80 C89 C90 -112.3(2)
C81 C80 C89 C90 68.7(2)
N4 C89 C90 C91 -174.89(18)
C80 C89 C90 C91 8.1(3)
N4 C89 C90 C95 4.8(3)
C80 C89 C90 C95 -172.25(17)
C95 C90 C91 C92 0.7(3)
C89 C90 C91 C92 -179.61(18)
C90 C91 C92 C93 0.2(3)
C91 C92 C93 C94 -0.2(3)
C92 C93 C94 C95 -0.7(3)
C93 C94 C95 C96 -177.00(19)
C93 C94 C95 C90 1.6(3)
C91 C90 C95 C96 177.06(18)
C89 C90 C95 C96 -2.6(3)
C91 C90 C95 C94 -1.6(3)
C89 C90 C95 C94 178.70(18)
C94 C95 C96 C97 177.08(19)
C90 C95 C96 C97 -1.6(3)
C89 N4 C97 C96 -2.3(3)
C95 C96 C97 N4 4.3(3)
O4 S4 C98 C99 163.83(16)
C79 S4 C98 C99 -87.75(18)
O4 S4 C98 C103 -14.68(18)
C79 S4 C98 C103 93.74(17)
C103 C98 C99 C100 -1.9(3)
S4 C98 C99 C100 179.66(16)
C98 C99 C100 C101 -0.1(3)
C99 C100 C101 C102 1.1(3)
C99 C100 C101 C104 -179.0(2)
C100 C101 C102 C103 -0.2(3)
C104 C101 C102 C103 179.8(2)
C99 C98 C103 C102 2.7(3)
S4 C98 C103 C102 -178.81(16)
C101 C102 C103 C98 -1.6(3)
